data_1529542
loop_
_publ_author_name
'Alden, M.'
'Thomas, J.O.'
'Farrington, G.C.'

_publ_section_title
;
 The structure of Ba2+ and Ca2+ beta(II)-alumina
;
_journal_name_full 'Solid State Ionics'
_journal_page_first 205
_journal_page_last 206
_journal_volume 5
_journal_year 1981
_chemical_formula_sum 'Al10.33 Ba0.62 Mg0.67 O17'
_chemical_name_systematic 'Ba0.62 (Mg0.67 Al1.33) Al9 O17'
_space_group_IT_number 166
_symmetry_space_group_name_Hall '-R 3 2"'
_symmetry_space_group_name_H-M 'R -3 m :H'
_cell_angle_alpha 90
_cell_angle_beta 90
_cell_angle_gamma 120
_cell_formula_units_Z 3
_cell_length_a 5.63
_cell_length_b 5.63
_cell_length_c 34.15
_cell_volume 937.428
_citation_journal_id_ASTM SSIOD3
_cod_data_source_file Alden_SSIOD3_1981_679.cif
_cod_data_source_block Al10.33Ba0.62Mg0.67O17
_cod_original_cell_volume 937.4285
_cod_database_code 1529542

loop_
_symmetry_equiv_pos_as_xyz
x,y,z
-y,x-y,z
-x+y,-x,z
y,x,-z
-x,-x+y,-z
x-y,-y,-z
-x,-y,-z
y,-x+y,-z
x-y,x,-z
-y,-x,z
x,x-y,z
-x+y,y,z
x+2/3,y+1/3,z+1/3
-y+2/3,x-y+1/3,z+1/3
-x+y+2/3,-x+1/3,z+1/3
y+2/3,x+1/3,-z+1/3
-x+2/3,-x+y+1/3,-z+1/3
x-y+2/3,-y+1/3,-z+1/3
-x+2/3,-y+1/3,-z+1/3
y+2/3,-x+y+1/3,-z+1/3
x-y+2/3,x+1/3,-z+1/3
-y+2/3,-x+1/3,z+1/3
x+2/3,x-y+1/3,z+1/3
-x+y+2/3,y+1/3,z+1/3
x+1/3,y+2/3,z+2/3
-y+1/3,x-y+2/3,z+2/3
-x+y+1/3,-x+2/3,z+2/3
y+1/3,x+2/3,-z+2/3
-x+1/3,-x+y+2/3,-z+2/3
x-y+1/3,-y+2/3,-z+2/3
-x+1/3,-y+2/3,-z+2/3
y+1/3,-x+y+2/3,-z+2/3
x-y+1/3,x+2/3,-z+2/3
-y+1/3,-x+2/3,z+2/3
x+1/3,x-y+2/3,z+2/3
-x+y+1/3,y+2/3,z+2/3

loop_
_atom_site_label
_atom_site_type_symbol
_atom_site_fract_x
_atom_site_fract_y
_atom_site_fract_z
_atom_site_occupancy
_atom_site_U_iso_or_equiv
O4 O-2 0 0 0.2955 1 0.0
O2 O-2 0.1562 0.3124 0.0339 1 0.0
Al3 Al+3 0 0 0.4498 1 0.0
O5 O-2 0 0 0.5 1 0.0
Al4 Al+3 0 0 0 1 0.0
Ba1 Ba+2 0 0 0.16667 0.31 0.0
Al2 Al+3 0 0 0.3501 0.665 0.0
Mg1 Mg+2 0 0 0.3501 0.335 0.0
O3 O-2 0 0 0.0961 1 0.0
O1 O-2 0.1637 0.3274 0.2357 1 0.0
Al1 Al+3 0.3362 0.1681 0.0708 1 0.0
